data_2208852
loop_
_publ_author_name
'Li, Jian'

_publ_section_title
;
 Bis(imidazol-1-yl)methane
;
_journal_coeditor_code CV2026
_journal_issue 5
_journal_name_full 'Acta Crystallographica Section E'
_journal_page_first o1798
_journal_page_last o1799
_journal_paper_doi 10.1107/S1600536806011512
_journal_volume 62
_journal_year 2006
_chemical_formula_iupac 'C7 H8 N4'
_chemical_formula_moiety 'C7 H8 N4'
_chemical_formula_sum 'C7 H8 N4'
_chemical_formula_weight 148.17
_chemical_melting_point .429E-305
_chemical_name_systematic
;
Bis(imidazol-1-yl)methane
;
_space_group_IT_number 18
_symmetry_cell_setting orthorhombic
_symmetry_space_group_name_Hall 'P 2 2ab'
_symmetry_space_group_name_H-M 'P 21 21 2'
_atom_sites_solution_hydrogens geom
_atom_sites_solution_primary direct
_atom_sites_solution_secondary difmap
_audit_creation_method SHELXL-97
_cell_angle_alpha 90.00
_cell_angle_beta 90.00
_cell_angle_gamma 90.00
_cell_formula_units_Z 2
_cell_length_a 8.0357(18)
_cell_length_b 10.545(2)
_cell_length_c 4.3613(10)
_cell_measurement_reflns_used 1241
_cell_measurement_temperature 293(2)
_cell_measurement_theta_max 53.030
_cell_measurement_theta_min 6.375
_cell_volume 369.56(14)
_computing_cell_refinement SMART
_computing_data_collection 'SMART (Bruker, 1998)'
_computing_data_reduction 'SAINT (Bruker, 1998)'
_computing_molecular_graphics 'SHELXTL (Bruker, 1998)'
_computing_publication_material SHELXTL
_computing_structure_refinement 'SHELXL97 (Sheldrick, 1997)'
_computing_structure_solution 'SHELXS97 (Sheldrick, 1997)'
_diffrn_ambient_temperature 298(2)
_diffrn_measured_fraction_theta_full 1.000
_diffrn_measured_fraction_theta_max 1.000
_diffrn_measurement_device_type 'Bruker SMART CCD area-detector'
_diffrn_measurement_method '\f and \w'
_diffrn_radiation_monochromator graphite
_diffrn_radiation_source 'fine-focus sealed tube'
_diffrn_radiation_type MoK\a
_diffrn_radiation_wavelength 0.71073
_diffrn_reflns_av_R_equivalents 0.0787
_diffrn_reflns_av_sigmaI/netI 0.0474
_diffrn_reflns_limit_h_max 7
_diffrn_reflns_limit_h_min -10
_diffrn_reflns_limit_k_max 13
_diffrn_reflns_limit_k_min -13
_diffrn_reflns_limit_l_max 5
_diffrn_reflns_limit_l_min -5
_diffrn_reflns_number 2176
_diffrn_reflns_theta_full 27.00
_diffrn_reflns_theta_max 27.00
_diffrn_reflns_theta_min 3.19
_diffrn_standards_number 0
_exptl_absorpt_coefficient_mu 0.089
_exptl_absorpt_correction_T_max 0.99800
_exptl_absorpt_correction_T_min 0.75656
_exptl_absorpt_correction_type multi-scan
_exptl_absorpt_process_details '(SADABS; Sheldrick, 1996)'
_exptl_crystal_colour colourless
_exptl_crystal_density_diffrn 1.332
_exptl_crystal_density_method 'not measured'
_exptl_crystal_description block
_exptl_crystal_F_000 156
_exptl_crystal_size_max 0.49
_exptl_crystal_size_mid 0.45
_exptl_crystal_size_min 0.32
_refine_diff_density_max 0.188
_refine_diff_density_min -0.174
_refine_ls_extinction_coef 0.11(4)
_refine_ls_extinction_expression Fc^*^=kFc[1+0.001xFc^2^\l^3^/sin(2\q)]^-1/4^
_refine_ls_extinction_method SHELXL97
_refine_ls_goodness_of_fit_ref 1.023
_refine_ls_hydrogen_treatment constr
_refine_ls_matrix_type full
_refine_ls_number_parameters 52
_refine_ls_number_reflns 508
_refine_ls_number_restraints 0
_refine_ls_restrained_S_all 1.023
_refine_ls_R_factor_all 0.0505
_refine_ls_R_factor_gt 0.0483
_refine_ls_shift/su_max 0.007
_refine_ls_shift/su_mean 0.002
_refine_ls_structure_factor_coef Fsqd
_refine_ls_weighting_details 'calc w=1/[\s^2^(Fo^2^)+(0.0898P)^2^+0.003P] where P=(Fo^2^+2Fc^2^)/3'
_refine_ls_weighting_scheme calc
_refine_ls_wR_factor_gt 0.1211
_refine_ls_wR_factor_ref 0.1225
_reflns_number_gt 461
_reflns_number_total 508
_reflns_threshold_expression I>2\s(I)
_cod_data_source_file cv2026.cif
_cod_data_source_block I
_cod_depositor_comments
;
The following automatic conversions were performed:
'_symmetry_cell_setting' value 'Orthorhombic' changed to 'orthorhombic'
according to '/home/saulius/struct/CIF-dictionaries/cif_core.dic'
dictionary named 'cif_core.dic' version 2.4.1 from 2010-06-29.

Automatic conversion script
Id: cif_fix_enum 1527 2010-12-29 10:47:43Z saulius 

The following automatic conversions were performed:

'_symmetry_cell_setting' value 'Orthorhombic' changed to
'orthorhombic' according to
/home/saulius/struct/CIF-dictionaries/cif_core.dic dictionary named
'cif_core.dic' version 2.4.1 from 2010-06-29.

Automatic conversion script
Id: cif_fix_values 1715 2011-07-08 13:25:40Z adriana 
;
_cod_original_cell_volume 369.55(15)
_cod_database_code 2208852
_cod_database_fobs_code 2208852

loop_
_symmetry_equiv_pos_as_xyz
'x, y, z'
'-x, -y, z'
'-x+1/2, y+1/2, -z'
'x+1/2, -y+1/2, -z'

loop_
_atom_site_type_symbol
_atom_site_label
_atom_site_fract_x
_atom_site_fract_y
_atom_site_fract_z
_atom_site_U_iso_or_equiv
_atom_site_adp_type
_atom_site_calc_flag
_atom_site_refinement_flags
_atom_site_occupancy
N N1 0.2438(2) 0.27007(13) 0.3079(5) 0.0676(7) Uani d . 1
N N2 0.11821(17) 0.43083(13) 0.0844(4) 0.0432(5) Uani d . 1
C C1 0.1230(2) 0.30409(17) 0.1293(6) 0.0581(6) Uani d . 1
H H1A 0.0480 0.2476 0.0418 0.070 Uiso calc R 1
C C2 0.3227(3) 0.38050(16) 0.3841(6) 0.0586(6) Uani d . 1
H H2A 0.4151 0.3859 0.5118 0.070 Uiso calc R 1
C C3 0.2487(2) 0.48015(14) 0.2497(4) 0.0535(6) Uani d . 1
H H3A 0.2794 0.5650 0.2652 0.064 Uiso calc R 1
C C4 0.0000 0.5000 -0.1006(7) 0.0512(7) Uani d S 1
H H4A 0.0594 0.5590 -0.2315 0.061 Uiso calc R 1

loop_
_atom_site_aniso_label
_atom_site_aniso_U_11
_atom_site_aniso_U_22
_atom_site_aniso_U_33
_atom_site_aniso_U_12
_atom_site_aniso_U_13
_atom_site_aniso_U_23
N1 0.0609(10) 0.0453(10) 0.0966(15) 0.0108(8) 0.0019(10) 0.0085(9)
N2 0.0378(7) 0.0373(8) 0.0544(8) 0.0037(6) 0.0042(6) -0.0022(7)
C1 0.0563(11) 0.0360(9) 0.0820(13) -0.0020(8) 0.0003(12) -0.0038(9)
C2 0.0429(9) 0.0606(11) 0.0723(12) 0.0085(8) -0.0020(10) 0.0009(11)
C3 0.0416(9) 0.0442(10) 0.0747(11) -0.0034(7) -0.0026(10) -0.0022(9)
C4 0.0489(13) 0.0548(14) 0.0500(12) 0.0096(11) 0.000 0.000

loop_
_atom_type_symbol
_atom_type_description
_atom_type_scat_dispersion_real
_atom_type_scat_dispersion_imag
_atom_type_scat_source
C C 0.0033 0.0016 'International Tables Vol C Tables 4.2.6.8 and 6.1.1.4'
H H 0.0000 0.0000 'International Tables Vol C Tables 4.2.6.8 and 6.1.1.4'
N N 0.0061 0.0033 'International Tables Vol C Tables 4.2.6.8 and 6.1.1.4'

loop_
_geom_angle_atom_site_label_1
_geom_angle_atom_site_label_2
_geom_angle_atom_site_label_3
_geom_angle_site_symmetry_1
_geom_angle
_geom_angle_publ_flag
C1 N1 C2 . 104.94(16) yes
C1 N2 C3 . 106.04(16) yes
C1 N2 C4 . 126.83(14) yes
C3 N2 C4 . 127.13(13) yes
N1 C1 N2 . 112.50(18) yes
N1 C1 H1A . 123.8 ?
N2 C1 H1A . 123.8 ?
C3 C2 N1 . 110.81(19) yes
C3 C2 H2A . 124.6 ?
N1 C2 H2A . 124.6 ?
C2 C3 N2 . 105.71(14) yes
C2 C3 H3A . 127.1 ?
N2 C3 H3A . 127.1 ?
N2 C4 N2 2_565 112.1(2) yes
N2 C4 H4A 2_565 109.2 ?
N2 C4 H4A . 109.2 ?

loop_
_geom_bond_atom_site_label_1
_geom_bond_atom_site_label_2
_geom_bond_site_symmetry_2
_geom_bond_distance
_geom_bond_publ_flag
N1 C1 . 1.295(3) yes
N1 C2 . 1.367(2) yes
N2 C1 . 1.351(2) yes
N2 C3 . 1.375(2) yes
N2 C4 . 1.444(2) yes
C1 H1A . 0.9300 ?
C2 C3 . 1.342(2) yes
C2 H2A . 0.9300 ?
C3 H3A . 0.9300 ?
C4 N2 2_565 1.444(2) ?
C4 H4A . 0.9700 ?
C4 H4A 2_565 0.9700 ?

loop_
_geom_torsion_atom_site_label_1
_geom_torsion_atom_site_label_2
_geom_torsion_atom_site_label_3
_geom_torsion_atom_site_label_4
_geom_torsion_site_symmetry_4
_geom_torsion
_geom_torsion_publ_flag
C2 N1 C1 N2 . -0.1(2) yes
C3 N2 C1 N1 . 0.3(2) yes
C4 N2 C1 N1 . -179.90(19) ?
C1 N1 C2 C3 . -0.1(2) yes
N1 C2 C3 N2 . 0.3(2) yes
C1 N2 C3 C2 . -0.3(2) yes
C4 N2 C3 C2 . 179.8(2) ?
C1 N2 C4 N2 2_565 106.63(19) ?
C3 N2 C4 N2 2_565 -73.57(15) ?
